data_1546591
loop_
_publ_author_name
'Singh, Ravi P.'
'Das, Jayanta'
'Yousufuddin, Muhammed'
'Gout, Delphine'
'Lovely, Carl J.'

_publ_section_title
;
 Tandem Oxidative Dearomatizing Spirocyclizations of Propargyl Guanidines
 and Ureas.
;
_journal_issue 15
_journal_name_full 'Organic letters'
_journal_page_first 4110
_journal_page_last 4113
_journal_paper_doi 10.1021/acs.orglett.7b01898
_journal_volume 19
_journal_year 2017
_chemical_formula_moiety 'C29 H35 N3 O6'
_chemical_formula_sum 'C29 H35 N3 O6'
_chemical_formula_weight 521.60
_space_group_crystal_system orthorhombic
_space_group_IT_number 33
_space_group_name_Hall 'P 2c -2n'
_space_group_name_H-M_alt 'P n a 21'
_symmetry_space_group_name_Hall 'P 2c -2n'
_symmetry_space_group_name_H-M 'P n a 21'
_atom_sites_solution_hydrogens geom
_audit_creation_method SHELXL-2014/6
_cell_angle_alpha 90
_cell_angle_beta 90
_cell_angle_gamma 90
_cell_formula_units_Z 4
_cell_length_a 17.429(11)
_cell_length_b 12.471(8)
_cell_length_c 13.016(8)
_cell_measurement_reflns_used 5762
_cell_measurement_temperature 299(2)
_cell_measurement_theta_max 23.49
_cell_measurement_theta_min 2.81
_cell_volume 2829(3)
_computing_cell_refinement 'Bruker SAINT'
_computing_data_collection 'Bruker APEX2'
_computing_data_reduction 'Bruker SAINT'
_computing_molecular_graphics 'Bruker SHELXTL'
_computing_publication_material 'Bruker SHELXTL'
_computing_structure_refinement 'SHELXL-2014/6 (Sheldrick, 2014)'
_computing_structure_solution 'SHELXS-97 (Sheldrick 2008)'
_diffrn_ambient_temperature 299(2)
_diffrn_measured_fraction_theta_full 0.984
_diffrn_measured_fraction_theta_max 0.986
_diffrn_measurement_device_type 'Bruker D8 Quest'
_diffrn_measurement_method '\f and \w scans'
_diffrn_radiation_type MoK\a
_diffrn_radiation_wavelength 0.71073
_diffrn_reflns_av_R_equivalents 0.0646
_diffrn_reflns_av_unetI/netI 0.0490
_diffrn_reflns_Laue_measured_fraction_full 0.984
_diffrn_reflns_Laue_measured_fraction_max 0.986
_diffrn_reflns_limit_h_max 21
_diffrn_reflns_limit_h_min -21
_diffrn_reflns_limit_k_max 15
_diffrn_reflns_limit_k_min -15
_diffrn_reflns_limit_l_max 16
_diffrn_reflns_limit_l_min -16
_diffrn_reflns_number 25494
_diffrn_reflns_point_group_measured_fraction_full 0.982
_diffrn_reflns_point_group_measured_fraction_max 0.984
_diffrn_reflns_theta_full 25.000
_diffrn_reflns_theta_max 26.372
_diffrn_reflns_theta_min 3.253
_exptl_absorpt_coefficient_mu 0.086
_exptl_absorpt_correction_T_max 0.747
_exptl_absorpt_correction_T_min 0.497
_exptl_absorpt_correction_type multi-scan
_exptl_absorpt_process_details SADABS
_exptl_crystal_colour brown
_exptl_crystal_density_diffrn 1.225
_exptl_crystal_description prism
_exptl_crystal_F_000 1112
_exptl_crystal_size_max 0.768
_exptl_crystal_size_mid 0.509
_exptl_crystal_size_min 0.156
_refine_diff_density_max 0.163
_refine_diff_density_min -0.175
_refine_diff_density_rms 0.036
_refine_ls_abs_structure_details
; 
 Flack x determined using 1416 quotients [(I+)-(I-)]/[(I+)+(I-)] 
 (Parsons, Flack and Wagner, Acta Cryst. B69 (2013) 249-259). 
;
_refine_ls_abs_structure_Flack -1.0(6)
_refine_ls_extinction_method none
_refine_ls_goodness_of_fit_ref 1.023
_refine_ls_hydrogen_treatment constr
_refine_ls_matrix_type full
_refine_ls_number_parameters 351
_refine_ls_number_reflns 5687
_refine_ls_number_restraints 7
_refine_ls_restrained_S_all 1.032
_refine_ls_R_factor_all 0.0914
_refine_ls_R_factor_gt 0.0525
_refine_ls_shift/su_max 0.001
_refine_ls_shift/su_mean 0.000
_refine_ls_structure_factor_coef Fsqd
_refine_ls_weighting_details 'w=1/[\s^2^(Fo^2^)+(0.1000P)^2^] where P=(Fo^2^+2Fc^2^)/3'
_refine_ls_weighting_scheme calc
_refine_ls_wR_factor_gt 0.1326
_refine_ls_wR_factor_ref 0.1683
_reflns_Friedel_coverage 0.908
_reflns_Friedel_fraction_full 0.979
_reflns_Friedel_fraction_max 0.982
_reflns_number_gt 3742
_reflns_number_total 5687
_reflns_threshold_expression 'I > 2\s(I)'
_cod_data_source_file ol7b01898_si_002.cif
_cod_data_source_block cpd14
_cod_depositor_comments 'Adding full bibliography for 1546591--1546592.cif.'
_cod_database_code 1546591
_shelx_space_group_comment
; 
The symmetry employed for this shelxl refinement is uniquely defined 
by the following loop, which should always be used as a source of 
symmetry information in preference to the above space-group names. 
They are only intended as comments. 
;
_shelx_estimated_absorpt_t_min 0.937
_shelx_estimated_absorpt_t_max 0.987
_shelxl_version_number 2014/6

loop_
_space_group_symop_operation_xyz
'x, y, z'
'-x, -y, z+1/2'
'x+1/2, -y+1/2, z'
'-x+1/2, y+1/2, z+1/2'

loop_
_atom_site_label
_atom_site_type_symbol
_atom_site_fract_x
_atom_site_fract_y
_atom_site_fract_z
_atom_site_U_iso_or_equiv
_atom_site_adp_type
_atom_site_occupancy
_atom_site_site_symmetry_order
_atom_site_calc_flag
_atom_site_refinement_flags_posn
_atom_site_refinement_flags_adp
O1 O 0.5824(2) 1.0764(3) 0.1669(3) 0.0835(11) Uani 1 1 d . .
O2 O 0.63138(19) 0.9216(2) 0.2271(2) 0.0627(8) Uani 1 1 d . .
O3 O 0.6579(3) 0.6007(4) 0.9312(4) 0.1152(16) Uani 1 1 d . .
O4 O 0.6009(2) 0.3532(3) 0.3849(3) 0.0838(12) Uani 1 1 d . .
O5 O 0.47186(18) 0.9108(3) 0.2991(3) 0.0690(9) Uani 1 1 d . .
O6 O 0.46436(17) 0.7832(2) 0.4205(3) 0.0611(8) Uani 1 1 d . .
N1 N 0.5613(2) 0.8935(3) 0.4255(3) 0.0502(8) Uani 1 1 d . .
N2 N 0.6252(2) 1.0241(3) 0.5078(3) 0.0569(9) Uani 1 1 d . .
N3 N 0.6031(2) 1.0547(3) 0.3368(3) 0.0618(10) Uani 1 1 d . .
C1 C 0.5973(2) 0.9950(3) 0.4150(4) 0.0543(10) Uani 1 1 d . .
C2 C 0.6023(3) 0.9497(3) 0.5887(4) 0.0568(11) Uani 1 1 d . .
H2 H 0.5578 0.9764 0.6270 0.068 Uiso 1 1 calc R U
C3 C 0.6613(3) 0.9029(4) 0.6585(4) 0.0643(12) Uani 1 1 d . .
H3A H 0.6611 0.9386 0.7246 0.077 Uiso 1 1 calc R U
H3B H 0.7121 0.9083 0.6286 0.077 Uiso 1 1 calc R U
C4 C 0.6362(3) 0.7835(4) 0.6691(4) 0.0579(11) Uani 1 1 d . .
C5 C 0.6015(2) 0.7624(4) 0.5623(3) 0.0514(10) Uani 1 1 d . .
C6 C 0.5819(2) 0.8551(4) 0.5239(3) 0.0507(10) Uani 1 1 d . .
C7 C 0.7025(3) 0.7141(4) 0.6913(4) 0.0684(13) Uani 1 1 d . .
H7 H 0.7417 0.7115 0.6428 0.082 Uiso 1 1 calc R U
C8 C 0.7103(3) 0.6555(4) 0.7747(4) 0.0758(15) Uani 1 1 d . .
H8 H 0.7551 0.6162 0.7848 0.091 Uiso 1 1 calc R U
C9 C 0.6501(3) 0.6518(5) 0.8508(4) 0.0773(15) Uani 1 1 d . .
C10 C 0.5816(3) 0.7121(5) 0.8310(4) 0.0728(14) Uani 1 1 d . .
H10 H 0.5410 0.7079 0.8772 0.087 Uiso 1 1 calc R U
C11 C 0.5748(3) 0.7730(4) 0.7496(4) 0.0638(12) Uani 1 1 d . .
H11 H 0.5296 0.8118 0.7411 0.077 Uiso 1 1 calc R U
C12 C 0.6019(3) 1.0197(4) 0.2378(4) 0.0584(11) Uani 1 1 d . .
C13 C 0.6404(3) 0.8720(5) 0.1255(4) 0.0728(14) Uani 1 1 d . .
C14 C 0.6617(5) 0.7590(5) 0.1525(6) 0.127(3) Uani 1 1 d . U
H14A H 0.7117 0.7581 0.1835 0.190 Uiso 1 1 calc R U
H14B H 0.6621 0.7159 0.0914 0.190 Uiso 1 1 calc R U
H14C H 0.6248 0.7305 0.2001 0.190 Uiso 1 1 calc R U
C15 C 0.5677(5) 0.8717(8) 0.0676(6) 0.127(3) Uani 1 1 d . .
H15A H 0.5285 0.8377 0.1078 0.191 Uiso 1 1 calc R U
H15B H 0.5745 0.8330 0.0044 0.191 Uiso 1 1 calc R U
H15C H 0.5528 0.9441 0.0527 0.191 Uiso 1 1 calc R U
C16 C 0.7032(5) 0.9261(7) 0.0721(6) 0.136(3) Uani 1 1 d . .
H16A H 0.6860 0.9947 0.0479 0.205 Uiso 1 1 calc R U
H16B H 0.7194 0.8832 0.0148 0.205 Uiso 1 1 calc R U
H16C H 0.7454 0.9358 0.1185 0.205 Uiso 1 1 calc R U
C17 C 0.6577(3) 1.1266(4) 0.5281(4) 0.0753(15) Uani 1 1 d . .
H17A H 0.6585 1.1680 0.4659 0.113 Uiso 1 1 calc R U
H17B H 0.7091 1.1180 0.5532 0.113 Uiso 1 1 calc R U
H17C H 0.6273 1.1630 0.5788 0.113 Uiso 1 1 calc R U
C18 C 0.5990(2) 0.6554(4) 0.5161(4) 0.0551(11) Uani 1 1 d . .
C19 C 0.5808(3) 0.5644(4) 0.5700(4) 0.0686(13) Uani 1 1 d . .
H19 H 0.5683 0.5697 0.6393 0.082 Uiso 1 1 calc R U
C20 C 0.5807(3) 0.4666(4) 0.5239(4) 0.0748(14) Uani 1 1 d . .
H20 H 0.5670 0.4063 0.5617 0.090 Uiso 1 1 calc R U
C21 C 0.6004(3) 0.4553(4) 0.4227(4) 0.0638(12) Uani 1 1 d . .
C22 C 0.6187(3) 0.5437(4) 0.3674(4) 0.0651(12) Uani 1 1 d . .
H22 H 0.6319 0.5373 0.2984 0.078 Uiso 1 1 calc R U
C23 C 0.6178(3) 0.6429(4) 0.4134(4) 0.0608(11) Uani 1 1 d . .
H23 H 0.6301 0.7031 0.3746 0.073 Uiso 1 1 calc R U
C24 C 0.6168(4) 0.3388(5) 0.2808(6) 0.099(2) Uani 1 1 d . .
H24A H 0.5796 0.3769 0.2404 0.148 Uiso 1 1 calc R U
H24B H 0.6146 0.2638 0.2644 0.148 Uiso 1 1 calc R U
H24C H 0.6672 0.3658 0.2659 0.148 Uiso 1 1 calc R U
C25 C 0.4952(2) 0.8659(3) 0.3729(3) 0.0507(10) Uani 1 1 d . .
C26 C 0.3937(3) 0.7329(4) 0.3871(4) 0.0667(13) Uani 1 1 d . .
C27 C 0.3788(5) 0.6546(6) 0.4716(6) 0.114(3) Uani 1 1 d . .
H27A H 0.4201 0.6037 0.4748 0.171 Uiso 1 1 calc R U
H27B H 0.3315 0.6175 0.4586 0.171 Uiso 1 1 calc R U
H27C H 0.3752 0.6921 0.5358 0.171 Uiso 1 1 calc R U
C28 C 0.3307(3) 0.8139(6) 0.3791(7) 0.116(2) Uani 1 1 d . .
H28A H 0.3262 0.8519 0.4429 0.174 Uiso 1 1 calc R U
H28B H 0.2832 0.7782 0.3641 0.174 Uiso 1 1 calc R U
H28C H 0.3423 0.8637 0.3250 0.174 Uiso 1 1 calc R U
C29 C 0.4080(4) 0.6759(6) 0.2876(6) 0.107(2) Uani 1 1 d . .
H29A H 0.4165 0.7276 0.2342 0.161 Uiso 1 1 calc R U
H29B H 0.3643 0.6325 0.2707 0.161 Uiso 1 1 calc R U
H29C H 0.4525 0.6310 0.2943 0.161 Uiso 1 1 calc R U

loop_
_atom_site_aniso_label
_atom_site_aniso_U_11
_atom_site_aniso_U_22
_atom_site_aniso_U_33
_atom_site_aniso_U_23
_atom_site_aniso_U_13
_atom_site_aniso_U_12
O1 0.115(3) 0.070(2) 0.065(2) 0.0073(19) -0.004(2) 0.014(2)
O2 0.0749(19) 0.066(2) 0.0468(18) -0.0083(15) 0.0003(14) 0.0104(16)
O3 0.148(4) 0.116(3) 0.082(3) 0.032(3) -0.026(3) -0.014(3)
O4 0.108(3) 0.0454(19) 0.098(3) -0.0139(19) -0.006(2) 0.0026(17)
O5 0.0717(19) 0.076(2) 0.060(2) 0.0143(18) -0.0149(16) -0.0019(16)
O6 0.0633(17) 0.0612(19) 0.0589(18) 0.0039(16) -0.0138(15) -0.0128(14)
N1 0.060(2) 0.0428(18) 0.047(2) -0.0043(16) -0.0057(16) -0.0040(15)
N2 0.071(2) 0.049(2) 0.050(2) -0.0148(16) 0.0011(18) -0.0149(17)
N3 0.078(3) 0.051(2) 0.056(2) -0.0062(18) 0.0074(18) -0.0085(18)
C1 0.058(2) 0.043(2) 0.062(3) -0.009(2) 0.005(2) -0.0022(18)
C2 0.059(2) 0.054(3) 0.057(3) -0.015(2) -0.002(2) -0.002(2)
C3 0.066(3) 0.067(3) 0.059(3) -0.014(2) -0.005(2) -0.006(2)
C4 0.055(2) 0.071(3) 0.048(3) -0.008(2) -0.0074(19) 0.006(2)
C5 0.052(2) 0.056(3) 0.046(2) -0.0097(19) -0.0049(17) -0.0005(19)
C6 0.050(2) 0.055(3) 0.047(3) -0.005(2) -0.0036(18) 0.0005(18)
C7 0.055(3) 0.083(3) 0.067(3) -0.005(3) -0.013(2) 0.005(2)
C8 0.072(3) 0.077(3) 0.078(4) -0.007(3) -0.025(3) 0.012(2)
C9 0.095(4) 0.076(4) 0.061(4) 0.002(3) -0.022(3) -0.010(3)
C10 0.076(3) 0.085(4) 0.057(3) -0.009(3) -0.004(2) -0.009(3)
C11 0.062(3) 0.071(3) 0.058(3) -0.007(2) -0.003(2) 0.002(2)
C12 0.062(3) 0.053(3) 0.060(3) -0.006(2) 0.002(2) -0.003(2)
C13 0.080(3) 0.085(4) 0.054(3) -0.017(3) 0.003(2) 0.026(3)
C14 0.187(7) 0.111(5) 0.083(5) -0.028(4) -0.003(4) 0.062(5)
C15 0.117(5) 0.163(8) 0.102(6) -0.074(5) -0.031(4) 0.040(5)
C16 0.130(6) 0.190(9) 0.089(6) -0.016(5) 0.047(5) -0.004(6)
C17 0.096(4) 0.060(3) 0.070(3) -0.022(3) 0.002(3) -0.023(3)
C18 0.057(2) 0.056(3) 0.052(3) -0.0066(19) -0.010(2) 0.0028(19)
C19 0.095(3) 0.059(3) 0.052(3) 0.001(2) -0.009(2) -0.002(3)
C20 0.100(4) 0.056(3) 0.068(4) 0.009(3) -0.012(3) -0.010(3)
C21 0.071(3) 0.050(3) 0.071(3) -0.012(2) -0.015(2) 0.005(2)
C22 0.078(3) 0.051(3) 0.067(3) -0.013(2) 0.005(2) 0.002(2)
C23 0.074(3) 0.050(3) 0.058(3) -0.005(2) 0.010(2) 0.000(2)
C24 0.116(5) 0.070(4) 0.111(6) -0.042(4) 0.021(4) -0.003(3)
C25 0.057(2) 0.046(2) 0.049(2) -0.005(2) -0.005(2) 0.0013(18)
C26 0.060(3) 0.071(3) 0.069(3) -0.004(2) -0.011(2) -0.014(2)
C27 0.112(5) 0.119(5) 0.111(6) 0.028(5) -0.019(4) -0.053(5)
C28 0.061(3) 0.126(5) 0.161(7) -0.008(5) -0.011(4) 0.000(3)
C29 0.120(5) 0.109(5) 0.093(5) -0.044(4) -0.015(4) -0.028(4)

loop_
_atom_type_symbol
_atom_type_description
_atom_type_scat_dispersion_real
_atom_type_scat_dispersion_imag
_atom_type_scat_source
C C 0.0033 0.0016 'International Tables Vol C Tables 4.2.6.8 and 6.1.1.4'
H H 0.0000 0.0000 'International Tables Vol C Tables 4.2.6.8 and 6.1.1.4'
N N 0.0061 0.0033 'International Tables Vol C Tables 4.2.6.8 and 6.1.1.4'
O O 0.0106 0.0060 'International Tables Vol C Tables 4.2.6.8 and 6.1.1.4'

loop_
_geom_angle_atom_site_label_1
_geom_angle_atom_site_label_2
_geom_angle_atom_site_label_3
_geom_angle
C12 O2 C13 121.4(4)
C21 O4 C24 118.2(5)
C25 O6 C26 123.0(4)
C25 N1 C6 125.1(4)
C25 N1 C1 123.0(4)
C6 N1 C1 106.0(3)
C1 N2 C17 123.4(4)
C1 N2 C2 112.0(3)
C17 N2 C2 123.1(4)
C1 N3 C12 124.9(4)
N3 C1 N2 122.2(4)
N3 C1 N1 129.5(4)
N2 C1 N1 108.3(4)
N2 C2 C3 120.0(4)
N2 C2 C6 99.2(3)
C3 C2 C6 101.5(4)
N2 C2 H2 111.6
C3 C2 H2 111.6
C6 C2 H2 111.6
C2 C3 C4 103.6(4)
C2 C3 H3A 111.0
C4 C3 H3A 111.0
C2 C3 H3B 111.0
C4 C3 H3B 111.0
H3A C3 H3B 109.0
C7 C4 C11 111.8(4)
C7 C4 C5 112.6(4)
C11 C4 C5 109.6(4)
C7 C4 C3 111.0(4)
C11 C4 C3 110.2(4)
C5 C4 C3 101.1(4)
C6 C5 C18 130.0(4)
C6 C5 C4 107.3(4)
C18 C5 C4 122.6(4)
C5 C6 N1 135.5(4)
C5 C6 C2 114.9(4)
N1 C6 C2 107.8(4)
C8 C7 C4 124.7(5)
C8 C7 H7 117.7
C4 C7 H7 117.7
C7 C8 C9 120.6(5)
C7 C8 H8 119.7
C9 C8 H8 119.7
O3 C9 C10 121.0(6)
O3 C9 C8 121.2(6)
C10 C9 C8 117.7(5)
C11 C10 C9 121.7(5)
C11 C10 H10 119.2
C9 C10 H10 119.2
C10 C11 C4 123.3(5)
C10 C11 H11 118.3
C4 C11 H11 118.3
O1 C12 O2 124.3(5)
O1 C12 N3 122.6(5)
O2 C12 N3 112.7(4)
C16 C13 O2 108.3(5)
C16 C13 C15 113.7(7)
O2 C13 C15 111.7(5)
C16 C13 C14 111.1(6)
O2 C13 C14 102.2(5)
C15 C13 C14 109.3(6)
C13 C14 H14A 109.5
C13 C14 H14B 109.5
H14A C14 H14B 109.5
C13 C14 H14C 109.5
H14A C14 H14C 109.5
H14B C14 H14C 109.5
C13 C15 H15A 109.5
C13 C15 H15B 109.5
H15A C15 H15B 109.5
C13 C15 H15C 109.5
H15A C15 H15C 109.5
H15B C15 H15C 109.5
C13 C16 H16A 109.5
C13 C16 H16B 109.5
H16A C16 H16B 109.5
C13 C16 H16C 109.5
H16A C16 H16C 109.5
H16B C16 H16C 109.5
N2 C17 H17A 109.5
N2 C17 H17B 109.5
H17A C17 H17B 109.5
N2 C17 H17C 109.5
H17A C17 H17C 109.5
H17B C17 H17C 109.5
C19 C18 C23 117.1(4)
C19 C18 C5 123.4(5)
C23 C18 C5 119.5(4)
C20 C19 C18 121.1(5)
C20 C19 H19 119.4
C18 C19 H19 119.4
C19 C20 C21 121.1(5)
C19 C20 H20 119.4
C21 C20 H20 119.4
C22 C21 O4 124.4(5)
C22 C21 C20 119.1(4)
O4 C21 C20 116.5(5)
C21 C22 C23 119.9(5)
C21 C22 H22 120.1
C23 C22 H22 120.1
C22 C23 C18 121.6(5)
C22 C23 H23 119.2
C18 C23 H23 119.2
O4 C24 H24A 109.5
O4 C24 H24B 109.5
H24A C24 H24B 109.5
O4 C24 H24C 109.5
H24A C24 H24C 109.5
H24B C24 H24C 109.5
O5 C25 O6 127.8(4)
O5 C25 N1 124.6(4)
O6 C25 N1 107.6(4)
O6 C26 C29 108.9(4)
O6 C26 C27 102.1(4)
C29 C26 C27 110.8(6)
O6 C26 C28 110.6(5)
C29 C26 C28 112.5(5)
C27 C26 C28 111.5(6)
C26 C27 H27A 109.5
C26 C27 H27B 109.5
H27A C27 H27B 109.5
C26 C27 H27C 109.5
H27A C27 H27C 109.5
H27B C27 H27C 109.5
C26 C28 H28A 109.5
C26 C28 H28B 109.5
H28A C28 H28B 109.5
C26 C28 H28C 109.5
H28A C28 H28C 109.5
H28B C28 H28C 109.5
C26 C29 H29A 109.5
C26 C29 H29B 109.5
H29A C29 H29B 109.5
C26 C29 H29C 109.5
H29A C29 H29C 109.5
H29B C29 H29C 109.5

loop_
_geom_bond_atom_site_label_1
_geom_bond_atom_site_label_2
_geom_bond_distance
O1 C12 1.211(6)
O2 C12 1.334(6)
O2 C13 1.468(6)
O3 C9 1.233(7)
O4 C21 1.366(6)
O4 C24 1.395(8)
O5 C25 1.184(5)
O6 C25 1.317(5)
O6 C26 1.450(5)
N1 C25 1.383(6)
N1 C6 1.414(6)
N1 C1 1.420(5)
N2 C1 1.351(6)
N2 C17 1.422(6)
N2 C2 1.459(6)
N3 C1 1.265(6)
N3 C12 1.361(6)
C2 C3 1.491(7)
C2 C6 1.493(6)
C2 H2 0.9800
C3 C4 1.558(7)
C3 H3A 0.9700
C3 H3B 0.9700
C4 C7 1.472(7)
C4 C11 1.503(7)
C4 C5 1.539(6)
C5 C6 1.306(6)
C5 C18 1.463(6)
C7 C8 1.317(7)
C7 H7 0.9300
C8 C9 1.444(9)
C8 H8 0.9300
C9 C10 1.434(8)
C10 C11 1.309(7)
C10 H10 0.9300
C11 H11 0.9300
C13 C16 1.461(10)
C13 C15 1.475(9)
C13 C14 1.500(9)
C14 H14A 0.9600
C14 H14B 0.9600
C14 H14C 0.9600
C15 H15A 0.9600
C15 H15B 0.9600
C15 H15C 0.9600
C16 H16A 0.9600
C16 H16B 0.9600
C16 H16C 0.9600
C17 H17A 0.9600
C17 H17B 0.9600
C17 H17C 0.9600
C18 C19 1.371(7)
C18 C23 1.385(7)
C19 C20 1.360(7)
C19 H19 0.9300
C20 C21 1.367(8)
C20 H20 0.9300
C21 C22 1.356(7)
C22 C23 1.374(6)
C22 H22 0.9300
C23 H23 0.9300
C24 H24A 0.9600
C24 H24B 0.9600
C24 H24C 0.9600
C26 C29 1.498(9)
C26 C27 1.494(9)
C26 C28 1.495(9)
C27 H27A 0.9600
C27 H27B 0.9600
C27 H27C 0.9600
C28 H28A 0.9600
C28 H28B 0.9600
C28 H28C 0.9600
C29 H29A 0.9600
C29 H29B 0.9600
C29 H29C 0.9600
